data_4003044
loop_
_publ_author_name
'Wang, Xuan'
'Ma, Huili'
'Gu, Mingxing'
'Lin, Changqing'
'Gan, Nan'
'Xie, Zongliang'
'Wang, He'
'Bian, Lifang'
'Fu, Lishun'
'Cai, Suzhi'
'Chi, Zhenguo'
'Yao, Wei'
'An, Zhongfu'
'Shi, Huifang'
'Huang, Wei'

_publ_section_title
;
 Multicolor Ultralong Organic Phosphorescence through Alkyl Engineering
 for 4D Coding Applications
;
_journal_issue 15
_journal_name_full 'Chemistry of Materials'
_journal_page_first 5584
_journal_paper_doi 10.1021/acs.chemmater.9b01304
_journal_volume 31
_journal_year 2019
_chemical_formula_sum 'C25 H22 N2 O2'
_chemical_formula_weight 382.4
_space_group_IT_number 61
_space_group_name_Hall '-P 2ac 2ab'
_space_group_name_H-M_alt 'P b c a'
_symmetry_cell_setting orthorhombic
_symmetry_space_group_name_Hall '-P 2ac 2ab'
_symmetry_space_group_name_H-M 'P b c a'
_atom_sites_solution_hydrogens geom
_atom_sites_solution_primary direct
_atom_sites_solution_secondary difmap
_audit_creation_method SHELXL-97
_cell_angle_alpha 90.00
_cell_angle_beta 90.00
_cell_angle_gamma 90.00
_cell_formula_units_Z 8
_cell_length_a 16.813(3)
_cell_length_b 7.4763(15)
_cell_length_c 31.999(6)
_cell_measurement_reflns_used 180
_cell_measurement_temperature 293(2)
_cell_measurement_theta_max 0.992
_cell_measurement_theta_min 0.971
_cell_volume 4022.2(13)
_computing_structure_refinement 'SHELXL-97 (Sheldrick, 1997)'
_computing_structure_solution 'SHELXS-97 (Sheldrick, 1990)'
_diffrn_ambient_temperature 293(2)
_diffrn_measured_fraction_theta_full 0.998
_diffrn_measured_fraction_theta_max 0.998
_diffrn_measurement_device_type bruker
_diffrn_radiation_monochromator graphite
_diffrn_radiation_source 'fine-focus sealed tube'
_diffrn_radiation_type MoK\a
_diffrn_radiation_wavelength 0.71073
_diffrn_reflns_av_R_equivalents 0.0525
_diffrn_reflns_av_sigmaI/netI 0.0349
_diffrn_reflns_limit_h_max 22
_diffrn_reflns_limit_h_min -22
_diffrn_reflns_limit_k_max 9
_diffrn_reflns_limit_k_min -9
_diffrn_reflns_limit_l_max 32
_diffrn_reflns_limit_l_min -42
_diffrn_reflns_number 33789
_diffrn_reflns_theta_full 28.33
_diffrn_reflns_theta_max 28.33
_diffrn_reflns_theta_min 1.27
_exptl_absorpt_coefficient_mu 0.081
_exptl_crystal_colour colourness
_exptl_crystal_density_diffrn 1.263
_exptl_crystal_density_method 'not measured'
_exptl_crystal_description bulk
_exptl_crystal_F_000 1616
_exptl_crystal_size_max 0.5
_exptl_crystal_size_mid 0.3
_exptl_crystal_size_min 0.1
_refine_diff_density_max 0.201
_refine_diff_density_min -0.306
_refine_diff_density_rms 0.072
_refine_ls_extinction_method none
_refine_ls_goodness_of_fit_ref 1.091
_refine_ls_hydrogen_treatment mixed
_refine_ls_matrix_type full
_refine_ls_number_parameters 262
_refine_ls_number_reflns 4981
_refine_ls_number_restraints 0
_refine_ls_restrained_S_all 1.091
_refine_ls_R_factor_all 0.1006
_refine_ls_R_factor_gt 0.0519
_refine_ls_shift/su_max 0.000
_refine_ls_shift/su_mean 0.000
_refine_ls_structure_factor_coef Fsqd
_refine_ls_weighting_details 'calc w=1/[\s^2^(Fo^2^)+(0.0690P)^2^+0.4315P] where P=(Fo^2^+2Fc^2^)/3'
_refine_ls_weighting_scheme calc
_refine_ls_wR_factor_gt 0.1192
_refine_ls_wR_factor_ref 0.1495
_reflns_number_gt 3050
_reflns_number_total 4981
_reflns_threshold_expression >2sigma(I)
_cod_data_source_file cm9b01304_si_015.cif
_cod_data_source_block wx51
_cod_depositor_comments
;

2020-08-18
Z value and formula fixed to values more according to usual
chemical conventions.                 miguel
;
_cod_original_formula_weight 38.24
_cod_original_formula_units_Z 80
_cod_original_cell_volume 4022.2(14)
_cod_original_sg_symbol_H-M Pbca
_cod_original_formula_sum 'C2.50 H2.20 N0.20 O0.20'
_cod_database_code 4003044

loop_
_symmetry_equiv_pos_as_xyz
'x, y, z'
'-x+1/2, -y, z+1/2'
'-x, y+1/2, -z+1/2'
'x+1/2, -y+1/2, -z'
'-x, -y, -z'
'x-1/2, y, -z-1/2'
'x, -y-1/2, z-1/2'
'-x-1/2, y-1/2, z'

loop_
_atom_site_label
_atom_site_type_symbol
_atom_site_fract_x
_atom_site_fract_y
_atom_site_fract_z
_atom_site_U_iso_or_equiv
_atom_site_adp_type
_atom_site_occupancy
_atom_site_symmetry_multiplicity
_atom_site_calc_flag
_atom_site_refinement_flags
N2 N 0.45710(8) 0.21225(18) 0.16089(4) 0.0479(3) Uani 1 1 d .
N1 N 0.36653(8) 0.87193(18) 0.04747(4) 0.0465(3) Uani 1 1 d .
O1 O 0.43008(7) 0.75841(19) -0.01047(4) 0.0645(4) Uani 1 1 d .
C4 C 0.45972(11) -0.0015(2) 0.21112(5) 0.0476(4) Uani 1 1 d .
C5 C 0.28631(9) 0.7790(2) -0.00621(5) 0.0430(4) Uani 1 1 d .
C6 C 0.36976(10) 0.7972(2) 0.00795(5) 0.0457(4) Uani 1 1 d .
C7 C 0.23792(9) 0.8452(2) 0.02490(5) 0.0451(4) Uani 1 1 d .
C8 C 0.41232(10) 0.1270(2) 0.19111(5) 0.0463(4) Uani 1 1 d .
O2 O 0.26971(8) 0.9818(2) 0.09147(4) 0.0729(4) Uani 1 1 d .
C10 C 0.53637(11) 0.0053(2) 0.19160(5) 0.0488(4) Uani 1 1 d .
C11 C 0.53244(10) 0.1400(2) 0.16102(5) 0.0479(4) Uani 1 1 d .
C12 C 0.46391(10) 0.7531(2) 0.09823(6) 0.0521(4) Uani 1 1 d .
H12A H 0.4741 0.6542 0.0794 0.063 Uiso 1 1 calc R
H12B H 0.5137 0.7833 0.1118 0.063 Uiso 1 1 calc R
C13 C 0.42997(12) 0.3610(2) 0.13548(5) 0.0524(4) Uani 1 1 d .
H13A H 0.3755 0.3391 0.1270 0.063 Uiso 1 1 calc R
H13B H 0.4623 0.3674 0.1104 0.063 Uiso 1 1 calc R
C14 C 0.28859(10) 0.9090(2) 0.05946(6) 0.0498(4) Uani 1 1 d .
C15 C 0.40511(11) 0.6932(2) 0.13104(5) 0.0499(4) Uani 1 1 d .
H15A H 0.3562 0.6574 0.1173 0.060 Uiso 1 1 calc R
H15B H 0.3928 0.7941 0.1490 0.060 Uiso 1 1 calc R
C16 C 0.43604(10) 0.9130(2) 0.07289(6) 0.0544(5) Uani 1 1 d .
H16A H 0.4233 1.0105 0.0917 0.065 Uiso 1 1 calc R
H16B H 0.4789 0.9524 0.0548 0.065 Uiso 1 1 calc R
C17 C 0.43410(12) 0.5394(2) 0.15802(5) 0.0539(4) Uani 1 1 d .
H17A H 0.4886 0.5621 0.1664 0.065 Uiso 1 1 calc R
H17B H 0.4019 0.5334 0.1832 0.065 Uiso 1 1 calc R
C18 C 0.25555(11) 0.7105(3) -0.04242(5) 0.0544(4) Uani 1 1 d .
H18 H 0.2883 0.6648 -0.0633 0.065 Uiso 1 1 calc R
C19 C 0.42723(14) -0.1063(3) 0.24242(6) 0.0655(5) Uani 1 1 d .
H19 H 0.4582 -0.1912 0.2561 0.079 Uiso 1 1 calc R
C20 C 0.12530(11) 0.7784(3) -0.01573(7) 0.0662(6) Uani 1 1 d .
H20 H 0.0704 0.7774 -0.0194 0.079 Uiso 1 1 calc R
C21 C 0.33307(11) 0.1494(3) 0.20168(6) 0.0604(5) Uani 1 1 d .
H21 H 0.3014 0.2337 0.1883 0.072 Uiso 1 1 calc R
C22 C 0.15668(10) 0.8460(3) 0.02054(6) 0.0571(5) Uani 1 1 d .
H22 H 0.1240 0.8909 0.0415 0.069 Uiso 1 1 calc R
C23 C 0.17360(12) 0.7122(3) -0.04671(7) 0.0649(5) Uani 1 1 d .
H23 H 0.1508 0.6675 -0.0710 0.078 Uiso 1 1 calc R
C24 C 0.60649(13) -0.0905(3) 0.19663(6) 0.0681(6) Uani 1 1 d .
H24 H 0.6103 -0.1804 0.2166 0.082 Uiso 1 1 calc R
C25 C 0.30305(13) 0.0421(3) 0.23277(7) 0.0743(6) Uani 1 1 d .
H25 H 0.2500 0.0545 0.2405 0.089 Uiso 1 1 calc R
C26 C 0.59722(12) 0.1802(3) 0.13611(6) 0.0657(5) Uani 1 1 d .
H26 H 0.5945 0.2700 0.1160 0.079 Uiso 1 1 calc R
C27 C 0.66540(14) 0.0836(4) 0.14196(7) 0.0800(7) Uani 1 1 d .
H27 H 0.7097 0.1085 0.1256 0.096 Uiso 1 1 calc R
C28 C 0.66996(14) -0.0497(4) 0.17157(8) 0.0837(7) Uani 1 1 d .
H28 H 0.7171 -0.1134 0.1746 0.100 Uiso 1 1 calc R
C29 C 0.34953(15) -0.0837(3) 0.25297(7) 0.0799(7) Uani 1 1 d .
H29 H 0.3274 -0.1537 0.2740 0.096 Uiso 1 1 calc R

loop_
_atom_site_aniso_label
_atom_site_aniso_U_11
_atom_site_aniso_U_22
_atom_site_aniso_U_33
_atom_site_aniso_U_23
_atom_site_aniso_U_13
_atom_site_aniso_U_12
N2 0.0594(8) 0.0402(7) 0.0443(8) 0.0068(6) -0.0042(7) 0.0054(6)
N1 0.0481(8) 0.0423(7) 0.0490(8) 0.0051(6) -0.0050(6) 0.0031(6)
O1 0.0429(7) 0.0805(9) 0.0703(9) -0.0019(7) 0.0074(6) 0.0043(6)
C4 0.0671(11) 0.0366(8) 0.0391(9) -0.0007(7) -0.0094(8) -0.0016(7)
C5 0.0419(8) 0.0404(8) 0.0468(9) 0.0106(7) 0.0013(7) 0.0027(7)
C6 0.0428(9) 0.0414(8) 0.0531(10) 0.0092(8) 0.0017(8) 0.0014(7)
C7 0.0455(9) 0.0423(9) 0.0475(9) 0.0139(7) 0.0030(7) 0.0076(7)
C8 0.0596(10) 0.0364(8) 0.0431(9) -0.0028(7) -0.0061(8) -0.0035(8)
O2 0.0842(10) 0.0778(10) 0.0567(8) -0.0094(7) 0.0041(7) 0.0271(8)
C10 0.0631(11) 0.0432(9) 0.0401(9) -0.0059(7) -0.0153(8) 0.0057(8)
C11 0.0573(10) 0.0448(9) 0.0417(9) -0.0049(7) -0.0062(8) 0.0014(8)
C12 0.0530(10) 0.0463(9) 0.0569(10) 0.0049(8) -0.0134(8) -0.0023(8)
C13 0.0743(12) 0.0403(9) 0.0428(9) 0.0056(7) -0.0126(8) 0.0035(8)
C14 0.0589(10) 0.0412(9) 0.0493(10) 0.0095(8) 0.0024(8) 0.0122(8)
C15 0.0610(10) 0.0374(8) 0.0512(10) -0.0015(7) -0.0089(8) 0.0011(8)
C16 0.0586(10) 0.0417(9) 0.0629(11) 0.0051(8) -0.0129(9) -0.0084(8)
C17 0.0732(12) 0.0447(9) 0.0437(9) 0.0002(8) -0.0117(9) 0.0016(9)
C18 0.0550(10) 0.0564(11) 0.0517(10) 0.0029(8) 0.0003(8) 0.0022(8)
C19 0.0985(16) 0.0470(10) 0.0511(11) 0.0078(8) -0.0041(11) -0.0036(11)
C20 0.0424(9) 0.0755(13) 0.0808(15) 0.0181(11) -0.0060(10) -0.0003(9)
C21 0.0580(11) 0.0558(11) 0.0674(12) -0.0052(10) -0.0056(10) -0.0007(9)
C22 0.0473(10) 0.0646(12) 0.0596(11) 0.0181(9) 0.0094(9) 0.0099(9)
C23 0.0578(11) 0.0705(13) 0.0665(13) 0.0040(10) -0.0152(10) -0.0044(10)
C24 0.0816(14) 0.0659(12) 0.0569(12) -0.0066(10) -0.0237(11) 0.0234(11)
C25 0.0684(13) 0.0746(15) 0.0800(14) -0.0086(12) 0.0140(12) -0.0179(12)
C26 0.0699(13) 0.0695(13) 0.0577(12) -0.0010(10) 0.0039(10) -0.0017(11)
C27 0.0652(13) 0.1036(19) 0.0711(14) -0.0151(14) 0.0030(11) 0.0052(13)
C28 0.0650(13) 0.109(2) 0.0774(15) -0.0228(15) -0.0159(12) 0.0297(13)
C29 0.1007(18) 0.0650(14) 0.0740(14) 0.0080(12) 0.0157(13) -0.0204(13)

loop_
_atom_type_symbol
_atom_type_description
_atom_type_scat_dispersion_real
_atom_type_scat_dispersion_imag
_atom_type_scat_source
C C 0.0033 0.0016 'International Tables Vol C Tables 4.2.6.8 and 6.1.1.4'
H H 0.0000 0.0000 'International Tables Vol C Tables 4.2.6.8 and 6.1.1.4'
N N 0.0061 0.0033 'International Tables Vol C Tables 4.2.6.8 and 6.1.1.4'
O O 0.0106 0.0060 'International Tables Vol C Tables 4.2.6.8 and 6.1.1.4'

loop_
_geom_angle_atom_site_label_1
_geom_angle_atom_site_label_2
_geom_angle_atom_site_label_3
_geom_angle
C11 N2 C8 108.55(13)
C11 N2 C13 126.26(15)
C8 N2 C13 125.06(15)
C6 N1 C14 111.65(13)
C6 N1 C16 124.33(14)
C14 N1 C16 123.98(15)
C19 C4 C8 119.59(18)
C19 C4 C10 133.66(17)
C8 C4 C10 106.72(14)
C18 C5 C7 121.54(15)
C18 C5 C6 130.67(16)
C7 C5 C6 107.79(15)
O1 C6 N1 125.15(16)
O1 C6 C5 128.61(17)
N1 C6 C5 106.23(14)
C22 C7 C5 121.03(17)
C22 C7 C14 130.49(16)
C5 C7 C14 108.47(14)
N2 C8 C21 129.77(16)
N2 C8 C4 109.02(15)
C21 C8 C4 121.18(16)
C24 C10 C11 119.34(18)
C24 C10 C4 134.01(17)
C11 C10 C4 106.64(14)
N2 C11 C26 129.61(17)
N2 C11 C10 109.05(15)
C26 C11 C10 121.33(17)
C15 C12 C16 113.74(15)
N2 C13 C17 113.14(14)
O2 C14 N1 124.95(17)
O2 C14 C7 129.23(16)
N1 C14 C7 105.80(14)
C12 C15 C17 114.19(15)
N1 C16 C12 112.33(13)
C13 C17 C15 112.38(14)
C5 C18 C23 117.17(18)
C29 C19 C4 119.2(2)
C22 C20 C23 121.06(18)
C25 C21 C8 117.38(19)
C20 C22 C7 117.85(18)
C20 C23 C18 121.33(19)
C28 C24 C10 118.6(2)
C21 C25 C29 121.8(2)
C27 C26 C11 117.8(2)
C26 C27 C28 121.5(2)
C24 C28 C27 121.4(2)
C19 C29 C25 120.8(2)

loop_
_geom_bond_atom_site_label_1
_geom_bond_atom_site_label_2
_geom_bond_distance
N2 C11 1.377(2)
N2 C8 1.381(2)
N2 C13 1.451(2)
N1 C6 1.384(2)
N1 C14 1.393(2)
N1 C16 1.457(2)
O1 C6 1.208(2)
C4 C19 1.384(3)
C4 C8 1.403(2)
C4 C10 1.433(3)
C5 C18 1.368(2)
C5 C7 1.378(2)
C5 C6 1.481(2)
C7 C22 1.373(2)
C7 C14 1.475(2)
C8 C21 1.385(3)
O2 C14 1.202(2)
C10 C24 1.389(3)
C10 C11 1.406(2)
C11 C26 1.383(3)
C12 C15 1.510(3)
C12 C16 1.518(2)
C13 C17 1.517(2)
C15 C17 1.518(2)
C18 C23 1.385(3)
C19 C29 1.360(3)
C20 C22 1.371(3)
C20 C23 1.374(3)
C21 C25 1.374(3)
C24 C28 1.369(3)
C25 C29 1.383(3)
C26 C27 1.368(3)
C27 C28 1.377(3)
